data_1547897
loop_
_publ_author_name
'Salama, Michael'
'Shterenberg, Ivgeni'
'J.W. Shimon, Linda'
'Keinan-Adamsky, Keren'
'Afri, Michal'
'Gofer, Yosef'
'Aurbach, Doron'

_publ_section_title
;
 Structural Analysis of Magnesium Chloride Complexes in Dimethoxyethane
 Solutions in the Context of Mg Batteries Research
;
_journal_issue 45
_journal_name_full 'The Journal of Physical Chemistry C'
_journal_page_first 24909
_journal_paper_doi 10.1021/acs.jpcc.7b05452
_journal_volume 121
_journal_year 2017
_chemical_absolute_configuration unk
_chemical_formula_moiety 'C16 H40 Cl2 Mg2 O8, 2(C2 F6 N O4 S2)'
_chemical_formula_sum 'C20 H40 Cl2 F12 Mg2 N2 O16 S4'
_chemical_formula_weight 1040.30
_space_group_crystal_system orthorhombic
_space_group_IT_number 33
_space_group_name_Hall 'P 2c -2n'
_space_group_name_H-M_alt 'P n a 21'
_symmetry_space_group_name_Hall 'P 2c -2n'
_symmetry_space_group_name_H-M 'P n a 21'
_atom_sites_solution_hydrogens geom
_audit_creation_method SHELXL-2016/4
_cell_angle_alpha 90
_cell_angle_beta 90
_cell_angle_gamma 90
_cell_formula_units_Z 8
_cell_length_a 24.817(5)
_cell_length_b 8.7512(15)
_cell_length_c 39.949(7)
_cell_measurement_reflns_used 9543
_cell_measurement_temperature 100(2)
_cell_measurement_theta_max 26.31
_cell_measurement_theta_min 2.72
_cell_volume 8676(3)
_computing_cell_refinement 'Bruker Apex2'
_computing_data_collection 'Bruker Apex2'
_computing_data_reduction 'Bruker Apex2'
_computing_structure_refinement 'SHELXL-2016/4 (Sheldrick, 2016)'
_diffrn_ambient_temperature 100(2)
_diffrn_measured_fraction_theta_full 0.997
_diffrn_measured_fraction_theta_max 0.986
_diffrn_measurement_device_type 'Bruker KappaApexII CCD'
_diffrn_measurement_method 'phi and omega scans'
_diffrn_radiation_type MoK\a
_diffrn_radiation_wavelength 0.71073
_diffrn_reflns_av_R_equivalents 0.0571
_diffrn_reflns_av_unetI/netI 0.0473
_diffrn_reflns_Laue_measured_fraction_full 0.997
_diffrn_reflns_Laue_measured_fraction_max 0.986
_diffrn_reflns_limit_h_max 30
_diffrn_reflns_limit_h_min -29
_diffrn_reflns_limit_k_max 10
_diffrn_reflns_limit_k_min -10
_diffrn_reflns_limit_l_max 49
_diffrn_reflns_limit_l_min -49
_diffrn_reflns_number 108099
_diffrn_reflns_point_group_measured_fraction_full 0.998
_diffrn_reflns_point_group_measured_fraction_max 0.986
_diffrn_reflns_theta_full 25.242
_diffrn_reflns_theta_max 26.452
_diffrn_reflns_theta_min 2.243
_diffrn_source 'sealed tube'
_exptl_absorpt_coefficient_mu 0.484
_exptl_absorpt_correction_T_max 0.930
_exptl_absorpt_correction_T_min 0.909
_exptl_absorpt_correction_type multi-scan
_exptl_absorpt_process_details SADABS
_exptl_crystal_colour colourless
_exptl_crystal_density_diffrn 1.593
_exptl_crystal_description prism
_exptl_crystal_F_000 4256
_exptl_crystal_size_max 0.200
_exptl_crystal_size_mid 0.200
_exptl_crystal_size_min 0.150
_refine_diff_density_max 0.468
_refine_diff_density_min -0.356
_refine_diff_density_rms 0.056
_refine_ls_abs_structure_details
;
 Refined as an inversion twin.
;
_refine_ls_abs_structure_Flack 0.48(4)
_refine_ls_extinction_method none
_refine_ls_goodness_of_fit_ref 1.015
_refine_ls_hydrogen_treatment constr
_refine_ls_matrix_type full
_refine_ls_number_parameters 1086
_refine_ls_number_reflns 16747
_refine_ls_number_restraints 22
_refine_ls_restrained_S_all 1.014
_refine_ls_R_factor_all 0.0475
_refine_ls_R_factor_gt 0.0363
_refine_ls_shift/su_max 0.001
_refine_ls_shift/su_mean 0.000
_refine_ls_structure_factor_coef Fsqd
_refine_ls_weighting_details 'w=1/[\s^2^(Fo^2^)+(0.0297P)^2^+3.7007P] where P=(Fo^2^+2Fc^2^)/3'
_refine_ls_weighting_scheme calc
_refine_ls_wR_factor_gt 0.0703
_refine_ls_wR_factor_ref 0.0740
_reflns_Friedel_coverage 0.972
_reflns_Friedel_fraction_full 0.998
_reflns_Friedel_fraction_max 0.987
_reflns_number_gt 14503
_reflns_number_total 16747
_reflns_threshold_expression 'I > 2\s(I)'
_cod_data_source_file jp7b05452_si_004.cif
_cod_data_source_block ms8
_cod_depositor_comments 'Adding full bibliography for 1547897--1547901.cif.'
_cod_database_code 1547897
_shelx_shelxl_version_number 2016/4
_shelx_space_group_comment
;
The symmetry employed for this shelxl refinement is uniquely defined
by the following loop, which should always be used as a source of
symmetry information in preference to the above space-group names.
They are only intended as comments.
;
_shelx_estimated_absorpt_t_min 0.909
_shelx_estimated_absorpt_t_max 0.931

loop_
_space_group_symop_operation_xyz
'x, y, z'
'-x, -y, z+1/2'
'-x+1/2, y+1/2, z+1/2'
'x+1/2, -y+1/2, z'

loop_
_atom_site_label
_atom_site_type_symbol
_atom_site_fract_x
_atom_site_fract_y
_atom_site_fract_z
_atom_site_U_iso_or_equiv
_atom_site_adp_type
_atom_site_occupancy
_atom_site_site_symmetry_order
_atom_site_calc_flag
_atom_site_refinement_flags_posn
_atom_site_refinement_flags_adp
_atom_site_refinement_flags_occupancy
_atom_site_disorder_assembly
_atom_site_disorder_group
MG1 Mg 0.22028(5) 0.69042(16) 0.75212(3) 0.0196(3) Uani 1 1 d . . . . .
MG2 Mg 0.33506(5) 0.45275(16) 0.74474(3) 0.0179(3) Uani 1 1 d . . . . .
CL1 Cl 0.23918(4) 0.41501(13) 0.75457(3) 0.0255(2) Uani 1 1 d . . . . .
CL2 Cl 0.31898(4) 0.73005(12) 0.75370(2) 0.0214(2) Uani 1 1 d . . . . .
O1 O 0.20380(13) 0.9227(4) 0.75896(7) 0.0306(8) Uani 1 1 d D U . . .
O2 O 0.20889(12) 0.7069(4) 0.80404(7) 0.0295(8) Uani 1 1 d . . . . .
O3 O 0.21744(12) 0.7114(4) 0.70027(7) 0.0250(7) Uani 1 1 d . . . . .
O4 O 0.13870(11) 0.6422(3) 0.74043(7) 0.0238(7) Uani 1 1 d . . . . .
O5 O 0.32822(12) 0.4589(4) 0.69269(6) 0.0240(7) Uani 1 1 d . . . . .
O6 O 0.41445(11) 0.4985(4) 0.72857(6) 0.0222(7) Uani 1 1 d . . . . .
O7 O 0.34998(12) 0.2154(3) 0.74630(6) 0.0228(7) Uani 1 1 d . . . . .
O8 O 0.35899(11) 0.4157(3) 0.79421(6) 0.0202(6) Uani 1 1 d . . . . .
C1 C 0.2034(5) 1.0397(12) 0.7356(3) 0.042(3) Uani 0.5 1 d D U P A 1
H1A H 0.176914 1.116993 0.742129 0.063 Uiso 0.5 1 calc R U P A 1
H1B H 0.193893 0.998224 0.713553 0.063 Uiso 0.5 1 calc R U P A 1
H1C H 0.239277 1.086455 0.734440 0.063 Uiso 0.5 1 calc R U P A 1
C91 C 0.1661(5) 1.0189(13) 0.7429(3) 0.047(3) Uani 0.5 1 d D . P A 2
H91A H 0.130995 1.009303 0.754001 0.071 Uiso 0.5 1 calc R U P A 2
H91B H 0.162671 0.989052 0.719391 0.071 Uiso 0.5 1 calc R U P A 2
H91C H 0.178394 1.125126 0.744307 0.071 Uiso 0.5 1 calc R U P A 2
C2 C 0.2165(2) 0.9703(6) 0.79258(12) 0.0387(13) Uani 1 1 d . . . . .
H2A H 0.201352 1.072897 0.797045 0.046 Uiso 1 1 calc R U . . .
H2B H 0.256056 0.974762 0.795721 0.046 Uiso 1 1 calc R U . . .
C3 C 0.1925(2) 0.8559(6) 0.81566(11) 0.0375(13) Uani 1 1 d . . . . .
H3A H 0.205366 0.873151 0.838799 0.045 Uiso 1 1 calc R U . . .
H3B H 0.152673 0.864292 0.815486 0.045 Uiso 1 1 calc R U . . .
C4 C 0.20287(19) 0.5914(6) 0.82968(11) 0.0361(12) Uani 1 1 d . . . . .
H4A H 0.226366 0.615927 0.848653 0.054 Uiso 1 1 calc R U . . .
H4B H 0.212842 0.491447 0.820535 0.054 Uiso 1 1 calc R U . . .
H4C H 0.165306 0.588697 0.837234 0.054 Uiso 1 1 calc R U . . .
C5 C 0.2528(2) 0.7987(7) 0.67861(12) 0.0412(14) Uani 1 1 d . . . . .
H5A H 0.258720 0.742322 0.657730 0.062 Uiso 1 1 calc R U . . .
H5B H 0.287408 0.815088 0.689871 0.062 Uiso 1 1 calc R U . . .
H5C H 0.236200 0.897665 0.673575 0.062 Uiso 1 1 calc R U . . .
C6 C 0.16584(19) 0.6849(6) 0.68501(11) 0.0347(12) Uani 1 1 d . . . . .
H6A H 0.170544 0.638168 0.662634 0.042 Uiso 1 1 calc R U . . .
H6B H 0.146232 0.782650 0.682316 0.042 Uiso 1 1 calc R U . . .
C7 C 0.13474(19) 0.5792(6) 0.70742(10) 0.0293(11) Uani 1 1 d . . . . .
H7A H 0.096593 0.573547 0.700265 0.035 Uiso 1 1 calc R U . . .
H7B H 0.150335 0.475132 0.706779 0.035 Uiso 1 1 calc R U . . .
C8 C 0.10412(19) 0.5635(7) 0.76383(12) 0.0380(13) Uani 1 1 d . . . . .
H8A H 0.066999 0.564571 0.755461 0.057 Uiso 1 1 calc R U . . .
H8B H 0.105582 0.614940 0.785602 0.057 Uiso 1 1 calc R U . . .
H8C H 0.116289 0.457569 0.766312 0.057 Uiso 1 1 calc R U . . .
C9 C 0.3673(2) 0.1238(6) 0.71821(11) 0.0354(12) Uani 1 1 d . . . . .
H9A H 0.406365 0.134009 0.715381 0.053 Uiso 1 1 calc R U . . .
H9B H 0.349036 0.158754 0.697858 0.053 Uiso 1 1 calc R U . . .
H9C H 0.358274 0.016394 0.722339 0.053 Uiso 1 1 calc R U . . .
C10 C 0.37342(18) 0.1610(5) 0.77686(10) 0.0245(10) Uani 1 1 d . . . . .
H10A H 0.413167 0.169861 0.775994 0.029 Uiso 1 1 calc R U . . .
H10B H 0.363849 0.052525 0.780580 0.029 Uiso 1 1 calc R U . . .
C11 C 0.35108(18) 0.2590(5) 0.80445(10) 0.0217(10) Uani 1 1 d . . . . .
H11A H 0.312272 0.237653 0.807749 0.026 Uiso 1 1 calc R U . . .
H11B H 0.370265 0.238574 0.825712 0.026 Uiso 1 1 calc R U . . .
C12 C 0.3574(2) 0.5212(6) 0.82204(10) 0.0308(11) Uani 1 1 d . . . . .
H12A H 0.323899 0.506372 0.834624 0.046 Uiso 1 1 calc R U . . .
H12B H 0.358892 0.626258 0.813588 0.046 Uiso 1 1 calc R U . . .
H12C H 0.388278 0.502525 0.836757 0.046 Uiso 1 1 calc R U . . .
C13 C 0.2863(2) 0.3962(6) 0.67147(12) 0.0386(13) Uani 1 1 d . . . . .
H13A H 0.274636 0.473819 0.655337 0.058 Uiso 1 1 calc R U . . .
H13B H 0.255535 0.365294 0.685316 0.058 Uiso 1 1 calc R U . . .
H13C H 0.300273 0.307071 0.659438 0.058 Uiso 1 1 calc R U . . .
C14 C 0.37647(19) 0.4912(6) 0.67427(10) 0.0293(11) Uani 1 1 d . . . . .
H14A H 0.367887 0.552991 0.654212 0.035 Uiso 1 1 calc R U . . .
H14B H 0.393557 0.394734 0.666865 0.035 Uiso 1 1 calc R U . . .
C15 C 0.41416(18) 0.5780(5) 0.69685(10) 0.0256(10) Uani 1 1 d . . . . .
H15A H 0.450866 0.580487 0.687165 0.031 Uiso 1 1 calc R U . . .
H15B H 0.401457 0.684358 0.699835 0.031 Uiso 1 1 calc R U . . .
C16 C 0.45522(18) 0.5600(6) 0.75049(12) 0.0362(12) Uani 1 1 d . . . . .
H16A H 0.490824 0.545468 0.740371 0.054 Uiso 1 1 calc R U . . .
H16B H 0.453836 0.507089 0.772090 0.054 Uiso 1 1 calc R U . . .
H16C H 0.448700 0.669380 0.753906 0.054 Uiso 1 1 calc R U . . .
MG3 Mg 0.43687(6) 0.36331(17) 0.49895(3) 0.0202(3) Uani 1 1 d . . . . .
MG4 Mg 0.55289(5) 0.59233(16) 0.48544(3) 0.0165(3) Uani 1 1 d . . . . .
CL3 Cl 0.45516(4) 0.63291(12) 0.48799(2) 0.0220(2) Uani 1 1 d . . . . .
CL4 Cl 0.53191(4) 0.31559(12) 0.48439(2) 0.0220(2) Uani 1 1 d . . . . .
O9 O 0.44678(12) 0.3672(4) 0.55063(7) 0.0287(7) Uani 1 1 d . . . . .
O10 O 0.35918(12) 0.4155(4) 0.51598(7) 0.0300(8) Uani 1 1 d . . . . .
O11 O 0.41927(15) 0.1306(4) 0.50291(10) 0.0496(8) Uani 1 1 d . . . . .
O12 O 0.40514(14) 0.3150(5) 0.45196(8) 0.0461(10) Uani 1 1 d . U . . .
O13 O 0.63550(11) 0.5411(3) 0.49266(7) 0.0232(7) Uani 1 1 d . . . . .
O14 O 0.56260(12) 0.6129(3) 0.53725(6) 0.0250(7) Uani 1 1 d . . . . .
O15 O 0.56150(11) 0.6103(3) 0.43359(6) 0.0206(6) Uani 1 1 d . . . . .
O16 O 0.56678(11) 0.8290(3) 0.47926(6) 0.0198(6) Uani 1 1 d . . . . .
C17 C 0.4926(2) 0.3251(6) 0.57066(11) 0.0357(12) Uani 1 1 d . . . . .
H17A H 0.503778 0.412652 0.584281 0.053 Uiso 1 1 calc R U . . .
H17B H 0.522289 0.294224 0.556006 0.053 Uiso 1 1 calc R U . . .
H17C H 0.482798 0.239798 0.585345 0.053 Uiso 1 1 calc R U . . .
C18 C 0.3993(2) 0.3925(8) 0.56888(12) 0.0538(17) Uani 1 1 d . . . . .
H18A H 0.390342 0.297776 0.581228 0.065 Uiso 1 1 calc R U . . .
H18B H 0.406393 0.473264 0.585674 0.065 Uiso 1 1 calc R U . . .
C19 C 0.3548(2) 0.4352(10) 0.55004(13) 0.073(2) Uani 1 1 d . . . . .
H19A H 0.323307 0.375911 0.557977 0.087 Uiso 1 1 calc R U . . .
H19B H 0.347219 0.544414 0.554491 0.087 Uiso 1 1 calc R U . . .
C20 C 0.3166(2) 0.4844(8) 0.49723(14) 0.0532(16) Uani 1 1 d . . . . .
H20A H 0.282176 0.438214 0.503669 0.080 Uiso 1 1 calc R U . . .
H20B H 0.322853 0.467911 0.473274 0.080 Uiso 1 1 calc R U . . .
H20C H 0.315641 0.594316 0.501874 0.080 Uiso 1 1 calc R U . . .
C21 C 0.4184(2) 0.3891(8) 0.42121(12) 0.0501(16) Uani 1 1 d . . . . .
H21A H 0.447949 0.334189 0.410267 0.075 Uiso 1 1 calc R U . . .
H21B H 0.429510 0.494537 0.425750 0.075 Uiso 1 1 calc R U . . .
H21C H 0.386783 0.389485 0.406498 0.075 Uiso 1 1 calc R U . . .
C22 C 0.3994(7) 0.1340(19) 0.4493(4) 0.044(4) Uani 0.55 1 d D U P B 1
H22A H 0.372151 0.107082 0.432209 0.052 Uiso 0.55 1 calc R U P B 1
H22B H 0.434258 0.088032 0.442716 0.052 Uiso 0.55 1 calc R U P B 1
C23 C 0.3821(5) 0.0738(12) 0.4834(3) 0.044(3) Uani 0.55 1 d D U P B 1
H23A H 0.345879 0.111356 0.489652 0.053 Uiso 0.55 1 calc R U P B 1
H23B H 0.382299 -0.039338 0.483985 0.053 Uiso 0.55 1 calc R U P B 1
C92 C 0.3764(7) 0.195(2) 0.4461(4) 0.049(5) Uani 0.45 1 d . . P B 2
H92A H 0.373649 0.173523 0.421787 0.059 Uiso 0.45 1 calc R U P B 2
H92B H 0.339766 0.204056 0.455660 0.059 Uiso 0.45 1 calc R U P B 2
C93 C 0.4076(8) 0.078(2) 0.4632(5) 0.046(5) Uani 0.45 1 d . . P B 2
H93A H 0.442294 0.062267 0.451416 0.056 Uiso 0.45 1 calc R U P B 2
H93B H 0.387627 -0.020209 0.462881 0.056 Uiso 0.45 1 calc R U P B 2
C24 C 0.4534(2) 0.0182(6) 0.51779(15) 0.0496(8) Uani 1 1 d . . . . .
H24A H 0.481326 -0.011886 0.501775 0.074 Uiso 1 1 calc R U . . .
H24B H 0.431862 -0.071468 0.523914 0.074 Uiso 1 1 calc R U . . .
H24C H 0.470296 0.060786 0.537890 0.074 Uiso 1 1 calc R U . . .
C25 C 0.5671(2) 0.4957(6) 0.40825(11) 0.0316(11) Uani 1 1 d . . . . .
H25A H 0.541826 0.516699 0.389971 0.047 Uiso 1 1 calc R U . . .
H25B H 0.559266 0.395061 0.417852 0.047 Uiso 1 1 calc R U . . .
H25C H 0.604037 0.496870 0.399581 0.047 Uiso 1 1 calc R U . . .
C26 C 0.57353(17) 0.7622(5) 0.42124(9) 0.0221(10) Uani 1 1 d . . . . .
H26A H 0.557741 0.777483 0.398732 0.027 Uiso 1 1 calc R U . . .
H26B H 0.612966 0.778037 0.419835 0.027 Uiso 1 1 calc R U . . .
C27 C 0.54899(17) 0.8705(5) 0.44589(10) 0.0216(10) Uani 1 1 d . . . . .
H27A H 0.560240 0.976471 0.440710 0.026 Uiso 1 1 calc R U . . .
H27B H 0.509199 0.865195 0.444564 0.026 Uiso 1 1 calc R U . . .
C28 C 0.61530(18) 0.9089(5) 0.48911(11) 0.0280(10) Uani 1 1 d . . . . .
H28A H 0.643885 0.888413 0.472787 0.042 Uiso 1 1 calc R U . . .
H28B H 0.626731 0.873414 0.511263 0.042 Uiso 1 1 calc R U . . .
H28C H 0.608149 1.018965 0.489934 0.042 Uiso 1 1 calc R U . . .
C29 C 0.66807(19) 0.4625(7) 0.46850(12) 0.0405(13) Uani 1 1 d . . . . .
H29A H 0.705763 0.463528 0.475803 0.061 Uiso 1 1 calc R U . . .
H29B H 0.665020 0.513765 0.446768 0.061 Uiso 1 1 calc R U . . .
H29C H 0.655666 0.356640 0.466422 0.061 Uiso 1 1 calc R U . . .
C30 C 0.64259(19) 0.4765(6) 0.52580(11) 0.0316(11) Uani 1 1 d . . . . .
H30A H 0.681399 0.465789 0.531025 0.038 Uiso 1 1 calc R U . . .
H30B H 0.625576 0.374336 0.527078 0.038 Uiso 1 1 calc R U . . .
C31 C 0.61653(19) 0.5829(6) 0.54973(11) 0.0306(11) Uani 1 1 d . . . . .
H31A H 0.614790 0.536217 0.572282 0.037 Uiso 1 1 calc R U . . .
H31B H 0.637308 0.679195 0.551250 0.037 Uiso 1 1 calc R U . . .
C32 C 0.5332(2) 0.7144(6) 0.55900(10) 0.0347(12) Uani 1 1 d . . . . .
H32A H 0.533232 0.673067 0.581799 0.052 Uiso 1 1 calc R U . . .
H32B H 0.496050 0.724007 0.551031 0.052 Uiso 1 1 calc R U . . .
H32C H 0.550474 0.815156 0.558970 0.052 Uiso 1 1 calc R U . . .
S1 S 0.03055(4) 0.54562(13) 0.85350(3) 0.0228(2) Uani 1 1 d . . . . .
S2 S 0.02136(5) 0.26420(14) 0.82060(3) 0.0284(3) Uani 1 1 d . . . . .
N1 N 0.04512(15) 0.4296(4) 0.82481(9) 0.0277(9) Uani 1 1 d . . . . .
C33 C -0.0238(2) 0.6553(6) 0.83432(12) 0.0390(13) Uani 1 1 d . . . . .
C34 C 0.0717(3) 0.1474(7) 0.8435(2) 0.066(2) Uani 1 1 d . . . . .
O17 O 0.00843(14) 0.4854(4) 0.88334(7) 0.0391(9) Uani 1 1 d . . . . .
O18 O 0.07343(13) 0.6536(4) 0.85623(9) 0.0384(8) Uani 1 1 d . . . . .
O19 O -0.02750(13) 0.2308(4) 0.83722(8) 0.0365(8) Uani 1 1 d . . . . .
O20 O 0.0262(2) 0.2205(5) 0.78651(9) 0.0757(15) Uani 1 1 d . . . . .
F1 F -0.00695(17) 0.7231(4) 0.80670(8) 0.0757(12) Uani 1 1 d . . . . .
F2 F -0.04037(13) 0.7650(4) 0.85521(9) 0.0557(9) Uani 1 1 d . . . . .
F3 F -0.06608(13) 0.5684(4) 0.82767(9) 0.0663(11) Uani 1 1 d . . . . .
F4 F 0.11945(15) 0.1705(5) 0.83059(18) 0.139(2) Uani 1 1 d . . . . .
F5 F 0.05847(17) 0.0009(4) 0.84031(14) 0.1005(16) Uani 1 1 d . . . . .
F6 F 0.0699(2) 0.1849(5) 0.87567(13) 0.1015(17) Uani 1 1 d . . . . .
S4 S 0.12417(4) 0.40225(13) 0.59450(3) 0.0242(2) Uani 1 1 d . . . . .
S3 S 0.13300(5) 0.16811(14) 0.64188(3) 0.0291(3) Uani 1 1 d . . . . .
C35 C 0.19320(19) 0.4171(6) 0.57795(11) 0.0289(11) Uani 1 1 d . . . . .
C36 C 0.0677(2) 0.1737(7) 0.66319(12) 0.0379(13) Uani 1 1 d . . . . .
N2 N 0.11997(16) 0.2293(4) 0.60541(8) 0.0275(9) Uani 1 1 d . . . . .
O21 O 0.14408(16) 0.0093(4) 0.63946(9) 0.0472(10) Uani 1 1 d . . . . .
O22 O 0.16712(13) 0.2618(5) 0.66194(8) 0.0424(9) Uani 1 1 d . . . . .
O23 O 0.12153(14) 0.5135(4) 0.62017(8) 0.0375(8) Uani 1 1 d . . . . .
O24 O 0.09140(13) 0.4230(4) 0.56523(8) 0.0353(8) Uani 1 1 d . . . . .
F7 F 0.07324(13) 0.1254(5) 0.69447(7) 0.0632(10) Uani 1 1 d . . . . .
F8 F 0.03150(13) 0.0871(4) 0.64843(8) 0.0613(10) Uani 1 1 d . . . . .
F9 F 0.04803(13) 0.3160(4) 0.66464(9) 0.0619(10) Uani 1 1 d . . . . .
F10 F 0.20048(12) 0.3268(4) 0.55182(7) 0.0425(7) Uani 1 1 d . . . . .
F11 F 0.20197(12) 0.5601(4) 0.56771(8) 0.0511(8) Uani 1 1 d . . . . .
F12 F 0.22979(11) 0.3834(4) 0.60067(7) 0.0492(8) Uani 1 1 d . . . . .
S6 S 0.24125(4) 0.73205(13) 0.39030(3) 0.0220(2) Uani 1 1 d . . . . .
S5 S 0.22875(4) 0.43625(13) 0.41570(3) 0.0234(2) Uani 1 1 d . . . . .
N3 N 0.21595(13) 0.6129(4) 0.41580(8) 0.0212(8) Uani 1 1 d . . . . .
C37 C 0.3004(2) 0.8026(6) 0.41323(12) 0.0316(11) Uani 1 1 d . . . . .
C38 C 0.17653(19) 0.3581(6) 0.38822(12) 0.0338(12) Uani 1 1 d . . . . .
O25 O 0.26235(12) 0.6711(4) 0.35976(7) 0.0287(7) Uani 1 1 d . . . . .
O26 O 0.21453(14) 0.3762(4) 0.44784(8) 0.0359(8) Uani 1 1 d . . . . .
O27 O 0.20629(13) 0.8616(4) 0.38872(8) 0.0332(8) Uani 1 1 d . . . . .
O28 O 0.27830(12) 0.3897(4) 0.40060(8) 0.0297(8) Uani 1 1 d . . . . .
F18 F 0.33448(11) 0.6913(3) 0.42038(7) 0.0399(7) Uani 1 1 d . . . . .
F13 F 0.12731(11) 0.3932(4) 0.39924(7) 0.0486(8) Uani 1 1 d . . . . .
F16 F 0.32670(12) 0.9053(4) 0.39474(7) 0.0458(8) Uani 1 1 d . . . . .
F15 F 0.18119(11) 0.4128(4) 0.35714(7) 0.0422(7) Uani 1 1 d . . . . .
F14 F 0.18059(12) 0.2073(3) 0.38690(7) 0.0450(8) Uani 1 1 d . . . . .
F17 F 0.28624(12) 0.8694(4) 0.44153(7) 0.0498(8) Uani 1 1 d . . . . .
S7 S 0.33875(5) 0.84985(16) 0.58438(3) 0.0330(3) Uani 1 1 d . . . . .
S8 S 0.40134(4) 0.98895(13) 0.63371(3) 0.0239(2) Uani 1 1 d . . . . .
C39 C 0.2772(2) 0.9668(7) 0.58703(15) 0.0505(16) Uani 1 1 d . . . . .
C40 C 0.46528(19) 0.8852(6) 0.63466(11) 0.0308(11) Uani 1 1 d . . . . .
N4 N 0.38311(15) 0.9661(5) 0.59618(9) 0.0320(10) Uani 1 1 d . . . . .
O29 O 0.36962(12) 0.9137(4) 0.65876(7) 0.0285(7) Uani 1 1 d . . . . .
O30 O 0.41621(13) 1.1443(4) 0.63872(8) 0.0352(8) Uani 1 1 d . . . . .
O31 O 0.34558(17) 0.8243(5) 0.54935(8) 0.0604(12) Uani 1 1 d . . . . .
O32 O 0.32864(13) 0.7227(4) 0.60586(7) 0.0333(8) Uani 1 1 d . . . . .
F20 F 0.23417(14) 0.8811(4) 0.58125(11) 0.0766(12) Uani 1 1 d . . . . .
F23 F 0.50016(11) 0.9442(3) 0.61272(7) 0.0409(7) Uani 1 1 d . . . . .
F24 F 0.48719(12) 0.8933(4) 0.66502(7) 0.0480(8) Uani 1 1 d . . . . .
F19 F 0.27181(12) 1.0306(4) 0.61716(9) 0.0540(9) Uani 1 1 d . . . . .
F21 F 0.27857(15) 1.0780(4) 0.56418(9) 0.0743(11) Uani 1 1 d . . . . .
F22 F 0.45803(11) 0.7380(3) 0.62748(7) 0.0411(7) Uani 1 1 d . . . . .

loop_
_atom_site_aniso_label
_atom_site_aniso_U_11
_atom_site_aniso_U_22
_atom_site_aniso_U_33
_atom_site_aniso_U_23
_atom_site_aniso_U_13
_atom_site_aniso_U_12
MG1 0.0202(7) 0.0223(9) 0.0162(6) 0.0018(6) 0.0002(6) 0.0012(6)
MG2 0.0199(7) 0.0180(8) 0.0158(7) -0.0004(5) 0.0000(5) 0.0002(6)
CL1 0.0205(5) 0.0212(6) 0.0348(6) 0.0034(5) 0.0025(5) -0.0015(4)
CL2 0.0208(5) 0.0173(6) 0.0260(5) -0.0002(4) 0.0004(4) -0.0010(4)
O1 0.0395(19) 0.027(2) 0.0248(16) -0.0066(13) -0.0082(14) 0.0086(15)
O2 0.0310(18) 0.040(2) 0.0175(14) 0.0008(13) 0.0022(13) 0.0038(15)
O3 0.0257(17) 0.032(2) 0.0173(14) 0.0050(12) 0.0015(12) -0.0047(14)
O4 0.0180(16) 0.0304(19) 0.0229(15) 0.0013(13) 0.0031(12) -0.0019(13)
O5 0.0267(17) 0.0289(19) 0.0165(14) -0.0019(12) -0.0036(12) -0.0023(14)
O6 0.0213(16) 0.0238(19) 0.0216(15) 0.0034(12) -0.0018(12) 0.0002(13)
O7 0.0314(17) 0.0174(17) 0.0197(14) -0.0011(12) -0.0030(12) 0.0058(13)
O8 0.0265(16) 0.0202(18) 0.0140(13) -0.0011(11) -0.0009(11) -0.0003(13)
C1 0.052(8) 0.019(6) 0.056(7) 0.003(5) 0.002(6) -0.003(6)
C91 0.046(7) 0.033(7) 0.063(8) -0.002(6) -0.029(6) 0.010(6)
C2 0.042(3) 0.036(3) 0.037(3) -0.017(2) -0.007(2) 0.005(2)
C3 0.037(3) 0.048(4) 0.028(3) -0.015(2) -0.002(2) 0.009(2)
C4 0.028(3) 0.057(4) 0.023(2) 0.012(2) 0.003(2) 0.001(2)
C5 0.036(3) 0.058(4) 0.029(3) 0.021(2) 0.005(2) -0.004(3)
C6 0.030(3) 0.054(4) 0.021(2) -0.001(2) -0.006(2) -0.007(2)
C7 0.027(3) 0.036(3) 0.024(2) -0.006(2) -0.0050(19) -0.007(2)
C8 0.023(3) 0.052(4) 0.039(3) 0.011(2) 0.007(2) -0.009(2)
C9 0.056(3) 0.023(3) 0.028(2) -0.005(2) 0.007(2) 0.004(2)
C10 0.028(3) 0.021(3) 0.024(2) 0.0035(18) -0.0003(19) 0.004(2)
C11 0.026(2) 0.022(3) 0.017(2) 0.0061(18) -0.0021(17) -0.0027(19)
C12 0.041(3) 0.033(3) 0.018(2) -0.005(2) -0.003(2) -0.003(2)
C13 0.035(3) 0.050(4) 0.031(3) -0.011(2) -0.015(2) -0.001(2)
C14 0.041(3) 0.035(3) 0.012(2) 0.0042(18) 0.0036(19) 0.007(2)
C15 0.029(3) 0.027(3) 0.022(2) 0.0070(18) 0.0063(19) -0.002(2)
C16 0.025(2) 0.049(4) 0.035(3) 0.004(2) -0.005(2) -0.009(2)
MG3 0.0193(7) 0.0182(8) 0.0229(7) -0.0039(6) 0.0014(6) -0.0019(6)
MG4 0.0188(7) 0.0168(8) 0.0140(6) -0.0002(6) 0.0003(5) 0.0001(6)
CL3 0.0206(5) 0.0184(6) 0.0268(5) 0.0021(4) 0.0047(4) 0.0033(4)
CL4 0.0220(5) 0.0156(6) 0.0285(5) -0.0032(4) 0.0033(4) 0.0013(4)
O9 0.0253(17) 0.037(2) 0.0240(16) 0.0100(14) 0.0017(13) 0.0033(14)
O10 0.0208(17) 0.046(2) 0.0229(16) 0.0048(14) 0.0012(13) 0.0060(15)
O11 0.050(2) 0.0216(19) 0.077(2) -0.0035(15) 0.0091(17) -0.0048(14)
O12 0.038(2) 0.072(3) 0.0282(18) -0.0202(18) -0.0015(15) -0.021(2)
O13 0.0223(16) 0.0230(18) 0.0243(15) 0.0054(13) -0.0046(12) 0.0040(13)
O14 0.0361(19) 0.0236(19) 0.0152(14) -0.0009(12) 0.0000(13) 0.0003(14)
O15 0.0257(16) 0.0209(18) 0.0151(14) 0.0005(12) 0.0012(12) 0.0046(13)
O16 0.0249(16) 0.0173(17) 0.0173(14) 0.0011(12) 0.0009(12) -0.0013(13)
C17 0.033(3) 0.042(3) 0.032(2) 0.012(2) -0.006(2) 0.000(2)
C18 0.039(3) 0.097(5) 0.025(3) 0.002(3) 0.008(2) 0.029(3)
C19 0.039(4) 0.153(8) 0.026(3) -0.017(4) 0.006(3) 0.033(4)
C20 0.034(3) 0.078(5) 0.048(3) 0.007(3) -0.011(3) 0.017(3)
C21 0.038(3) 0.091(5) 0.022(3) -0.014(3) -0.004(2) -0.007(3)
C22 0.042(10) 0.038(13) 0.051(10) -0.016(8) -0.013(8) -0.009(8)
C23 0.059(7) 0.034(7) 0.039(6) -0.008(5) -0.004(6) -0.018(5)
C92 0.059(12) 0.057(14) 0.032(7) -0.004(8) -0.018(8) -0.008(9)
C93 0.049(10) 0.024(11) 0.066(15) -0.026(9) -0.021(10) 0.006(8)
C24 0.050(2) 0.0216(19) 0.077(2) -0.0035(15) 0.0091(17) -0.0048(14)
C25 0.036(3) 0.034(3) 0.025(2) -0.010(2) 0.002(2) 0.004(2)
C26 0.025(2) 0.024(3) 0.017(2) 0.0063(18) 0.0026(17) 0.0009(19)
C27 0.026(2) 0.018(3) 0.020(2) 0.0079(17) -0.0008(18) 0.0037(18)
C28 0.033(3) 0.023(3) 0.028(2) -0.0012(19) -0.005(2) -0.008(2)
C29 0.026(3) 0.054(4) 0.042(3) -0.003(2) 0.006(2) 0.016(2)
C30 0.030(3) 0.031(3) 0.034(2) 0.012(2) -0.013(2) 0.002(2)
C31 0.039(3) 0.029(3) 0.023(2) 0.004(2) -0.011(2) -0.007(2)
C32 0.057(3) 0.030(3) 0.017(2) -0.0042(19) 0.009(2) -0.004(2)
S1 0.0236(6) 0.0236(7) 0.0211(5) -0.0004(4) 0.0026(4) -0.0006(5)
S2 0.0285(6) 0.0251(7) 0.0317(6) -0.0063(5) 0.0049(5) -0.0046(5)
N1 0.031(2) 0.021(2) 0.031(2) -0.0008(16) 0.0114(17) 0.0003(17)
C33 0.045(3) 0.038(4) 0.034(3) -0.008(2) -0.005(2) 0.014(3)
C34 0.042(4) 0.023(4) 0.133(7) -0.011(4) 0.002(4) 0.003(3)
O17 0.051(2) 0.043(2) 0.0238(16) 0.0029(15) 0.0097(15) -0.0064(18)
O18 0.0323(19) 0.033(2) 0.050(2) -0.0107(17) 0.0095(16) -0.0102(16)
O19 0.0253(18) 0.036(2) 0.049(2) -0.0014(16) 0.0015(15) -0.0063(15)
O20 0.116(4) 0.069(3) 0.043(2) -0.030(2) 0.032(2) -0.039(3)
F1 0.110(3) 0.069(3) 0.049(2) 0.0258(18) -0.001(2) 0.037(2)
F2 0.051(2) 0.043(2) 0.073(2) -0.0239(17) -0.0027(17) 0.0203(16)
F3 0.043(2) 0.063(3) 0.093(3) -0.036(2) -0.0309(18) 0.0179(17)
F4 0.024(2) 0.060(3) 0.332(8) -0.038(4) 0.015(3) 0.0121(19)
F5 0.074(3) 0.025(2) 0.202(5) -0.001(3) -0.017(3) 0.0074(19)
F6 0.115(4) 0.060(3) 0.129(4) 0.018(3) -0.075(3) 0.008(3)
S4 0.0222(6) 0.0221(7) 0.0285(6) 0.0000(5) -0.0031(5) -0.0015(5)
S3 0.0281(6) 0.0341(8) 0.0251(6) 0.0041(5) -0.0033(5) 0.0038(5)
C35 0.030(3) 0.027(3) 0.029(3) -0.004(2) -0.003(2) -0.004(2)
C36 0.035(3) 0.048(4) 0.031(3) 0.011(2) -0.003(2) 0.000(3)
N2 0.035(2) 0.024(2) 0.0238(19) 0.0008(16) -0.0060(16) -0.0054(18)
O21 0.062(3) 0.034(2) 0.046(2) 0.0120(18) 0.0044(19) 0.0146(19)
O22 0.032(2) 0.065(3) 0.0294(17) -0.0015(17) -0.0117(15) -0.0041(18)
O23 0.038(2) 0.029(2) 0.0453(19) -0.0109(15) 0.0042(16) 0.0011(16)
O24 0.0289(18) 0.036(2) 0.0405(19) 0.0075(16) -0.0115(15) -0.0018(16)
F7 0.052(2) 0.107(3) 0.0307(16) 0.0234(17) 0.0034(14) 0.005(2)
F8 0.0448(19) 0.087(3) 0.0526(19) 0.0125(17) -0.0043(15) -0.0289(19)
F9 0.0407(19) 0.066(3) 0.079(2) 0.0083(19) 0.0166(17) 0.0118(18)
F10 0.0420(18) 0.047(2) 0.0386(16) -0.0076(14) 0.0067(13) -0.0070(14)
F11 0.0462(19) 0.033(2) 0.074(2) 0.0079(16) 0.0063(16) -0.0129(15)
F12 0.0240(15) 0.083(3) 0.0406(16) -0.0017(16) -0.0095(13) -0.0006(15)
S6 0.0221(6) 0.0216(7) 0.0221(5) 0.0004(5) -0.0017(4) -0.0023(5)
S5 0.0245(6) 0.0217(7) 0.0241(5) -0.0014(5) 0.0020(4) -0.0051(5)
N3 0.0215(19) 0.020(2) 0.0224(18) -0.0031(15) 0.0015(15) -0.0048(15)
C37 0.034(3) 0.026(3) 0.035(3) -0.001(2) -0.003(2) -0.010(2)
C38 0.029(3) 0.035(3) 0.038(3) -0.012(2) 0.006(2) -0.010(2)
O25 0.0343(19) 0.033(2) 0.0189(15) -0.0003(13) 0.0030(13) -0.0043(15)
O26 0.047(2) 0.030(2) 0.0305(17) 0.0059(15) 0.0047(15) -0.0095(16)
O27 0.0338(19) 0.028(2) 0.0381(18) 0.0027(15) -0.0027(15) 0.0078(15)
O28 0.0253(18) 0.026(2) 0.0375(18) 0.0012(14) -0.0009(14) 0.0019(14)
F18 0.0280(15) 0.043(2) 0.0481(17) 0.0119(14) -0.0098(13) -0.0034(13)
F13 0.0230(15) 0.061(2) 0.0623(19) -0.0309(16) 0.0085(14) -0.0116(14)
F16 0.0471(18) 0.039(2) 0.0510(17) 0.0130(14) -0.0047(14) -0.0223(14)
F15 0.0384(17) 0.055(2) 0.0328(15) -0.0055(14) -0.0102(13) -0.0161(14)
F14 0.0525(19) 0.0260(19) 0.0565(18) -0.0196(14) 0.0095(15) -0.0156(14)
F17 0.0507(19) 0.062(2) 0.0371(16) -0.0211(15) -0.0074(14) -0.0137(16)
S7 0.0338(7) 0.0426(8) 0.0225(6) 0.0020(5) -0.0014(5) -0.0035(6)
S8 0.0239(6) 0.0263(7) 0.0214(5) -0.0010(4) 0.0062(4) -0.0006(5)
C39 0.042(3) 0.051(4) 0.059(4) 0.019(3) -0.023(3) -0.006(3)
C40 0.028(3) 0.031(3) 0.033(3) 0.002(2) 0.005(2) -0.006(2)
N4 0.031(2) 0.044(3) 0.0210(18) 0.0073(17) 0.0068(16) -0.0047(19)
O29 0.0287(18) 0.035(2) 0.0219(15) 0.0015(13) 0.0092(13) -0.0055(14)
O30 0.044(2) 0.024(2) 0.0378(18) -0.0049(15) 0.0154(16) -0.0040(15)
O31 0.069(3) 0.088(4) 0.0235(18) -0.006(2) 0.0027(18) -0.025(2)
O32 0.040(2) 0.027(2) 0.0322(17) -0.0008(14) 0.0001(14) -0.0007(15)
F20 0.0375(19) 0.071(3) 0.121(3) 0.014(2) -0.032(2) -0.0058(18)
F23 0.0277(16) 0.045(2) 0.0495(17) 0.0025(14) 0.0166(13) -0.0053(13)
F24 0.0341(17) 0.063(2) 0.0466(17) 0.0084(15) -0.0095(14) -0.0053(15)
F19 0.0415(19) 0.051(2) 0.069(2) 0.0072(18) 0.0060(16) 0.0158(16)
F21 0.077(3) 0.074(3) 0.071(2) 0.038(2) -0.023(2) 0.006(2)
F22 0.0412(17) 0.0251(18) 0.0570(18) 0.0025(13) 0.0118(14) 0.0027(13)

loop_
_atom_type_symbol
_atom_type_description
_atom_type_scat_dispersion_real
_atom_type_scat_dispersion_imag
_atom_type_scat_source
C C 0.0033 0.0016 'International Tables Vol C Tables 4.2.6.8 and 6.1.1.4'
H H 0.0000 0.0000 'International Tables Vol C Tables 4.2.6.8 and 6.1.1.4'
O O 0.0106 0.0060 'International Tables Vol C Tables 4.2.6.8 and 6.1.1.4'
F F 0.0171 0.0103 'International Tables Vol C Tables 4.2.6.8 and 6.1.1.4'
Mg Mg 0.0486 0.0363 'International Tables Vol C Tables 4.2.6.8 and 6.1.1.4'
S S 0.1246 0.1234 'International Tables Vol C Tables 4.2.6.8 and 6.1.1.4'
Cl Cl 0.1484 0.1585 'International Tables Vol C Tables 4.2.6.8 and 6.1.1.4'
N N 0.0061 0.0033 'International Tables Vol C Tables 4.2.6.8 and 6.1.1.4'

loop_
_geom_angle_atom_site_label_1
_geom_angle_atom_site_label_2
_geom_angle_atom_site_label_3
_geom_angle
O3 MG1 O1 92.16(13)
O3 MG1 O2 166.76(14)
O1 MG1 O2 77.15(13)
O3 MG1 O4 76.47(12)
O1 MG1 O4 92.04(13)
O2 MG1 O4 95.89(12)
O3 MG1 CL1 97.63(11)
O1 MG1 CL1 170.19(11)
O2 MG1 CL1 93.07(11)
O4 MG1 CL1 89.75(10)
O3 MG1 CL2 92.67(10)
O1 MG1 CL2 93.10(10)
O2 MG1 CL2 95.66(10)
O4 MG1 CL2 168.16(10)
CL1 MG1 CL2 87.00(5)
O3 MG1 MG2 89.79(10)
O1 MG1 MG2 137.69(11)
O2 MG1 MG2 103.37(10)
O4 MG1 MG2 129.28(10)
CL1 MG1 MG2 43.40(4)
CL2 MG1 MG2 44.59(4)
O5 MG2 O8 165.88(14)
O5 MG2 O7 93.97(12)
O8 MG2 O7 76.67(12)
O5 MG2 O6 76.48(11)
O8 MG2 O6 93.07(12)
O7 MG2 O6 91.82(13)
O5 MG2 CL1 94.87(10)
O8 MG2 CL1 95.97(9)
O7 MG2 CL1 91.90(10)
O6 MG2 CL1 170.80(10)
O5 MG2 CL2 96.03(10)
O8 MG2 CL2 93.49(10)
O7 MG2 CL2 169.99(10)
O6 MG2 CL2 90.50(10)
CL1 MG2 CL2 87.27(6)
O5 MG2 MG1 90.13(10)
O8 MG2 MG1 103.95(9)
O7 MG2 MG1 135.81(10)
O6 MG2 MG1 131.68(10)
CL1 MG2 MG1 43.91(4)
CL2 MG2 MG1 44.35(4)
MG2 CL1 MG1 92.69(6)
MG1 CL2 MG2 91.05(6)
C1a O1 C2 114.6(6)
C91b O1 C2 113.3(6)
C1a O1 MG1 129.1(5)
C91b O1 MG1 130.5(5)
C2 O1 MG1 111.1(3)
C3 O2 C4 112.0(4)
C3 O2 MG1 114.7(3)
C4 O2 MG1 131.8(3)
C6 O3 C5 111.8(3)
C6 O3 MG1 116.0(2)
C5 O3 MG1 128.3(3)
C7 O4 C8 111.8(3)
C7 O4 MG1 110.2(2)
C8 O4 MG1 121.3(3)
C14 O5 C13 112.0(3)
C14 O5 MG2 116.6(2)
C13 O5 MG2 129.1(3)
C16 O6 C15 110.8(3)
C16 O6 MG2 122.7(2)
C15 O6 MG2 110.8(2)
C10 O7 C9 110.9(3)
C10 O7 MG2 115.0(2)
C9 O7 MG2 125.1(3)
C11 O8 C12 112.6(3)
C11 O8 MG2 112.1(2)
C12 O8 MG2 128.4(3)
O1 C1a H1A 109.5
O1 C1a H1B 109.5
H1Aa C1a H1B 109.5
O1 C1a H1C 109.5
H1Aa C1a H1C 109.5
H1Ba C1a H1C 109.5
O1 C91b H91A 109.5
O1 C91b H91B 109.5
H91Ab C91b H91B 109.5
O1 C91b H91C 109.5
H91Ab C91b H91C 109.5
H91Bb C91b H91C 109.5
O1 C2 C3 107.2(4)
O1 C2 H2A 110.3
C3 C2 H2A 110.3
O1 C2 H2B 110.3
C3 C2 H2B 110.3
H2A C2 H2B 108.5
O2 C3 C2 107.2(4)
O2 C3 H3A 110.3
C2 C3 H3A 110.3
O2 C3 H3B 110.3
C2 C3 H3B 110.3
H3A C3 H3B 108.5
O2 C4 H4A 109.5
O2 C4 H4B 109.5
H4A C4 H4B 109.5
O2 C4 H4C 109.5
H4A C4 H4C 109.5
H4B C4 H4C 109.5
O3 C5 H5A 109.5
O3 C5 H5B 109.5
H5A C5 H5B 109.5
O3 C5 H5C 109.5
H5A C5 H5C 109.5
H5B C5 H5C 109.5
O3 C6 C7 107.8(4)
O3 C6 H6A 110.2
C7 C6 H6A 110.2
O3 C6 H6B 110.2
C7 C6 H6B 110.2
H6A C6 H6B 108.5
O4 C7 C6 106.1(4)
O4 C7 H7A 110.5
C6 C7 H7A 110.5
O4 C7 H7B 110.5
C6 C7 H7B 110.5
H7A C7 H7B 108.7
O4 C8 H8A 109.5
O4 C8 H8B 109.5
H8A C8 H8B 109.5
O4 C8 H8C 109.5
H8A C8 H8C 109.5
H8B C8 H8C 109.5
O7 C9 H9A 109.5
O7 C9 H9B 109.5
H9A C9 H9B 109.5
O7 C9 H9C 109.5
H9A C9 H9C 109.5
H9B C9 H9C 109.5
O7 C10 C11 106.6(3)
O7 C10 H10A 110.4
C11 C10 H10A 110.4
O7 C10 H10B 110.4
C11 C10 H10B 110.4
H10A C10 H10B 108.6
O8 C11 C10 106.5(3)
O8 C11 H11A 110.4
C10 C11 H11A 110.4
O8 C11 H11B 110.4
C10 C11 H11B 110.4
H11A C11 H11B 108.6
O8 C12 H12A 109.5
O8 C12 H12B 109.5
H12A C12 H12B 109.5
O8 C12 H12C 109.5
H12A C12 H12C 109.5
H12B C12 H12C 109.5
O5 C13 H13A 109.5
O5 C13 H13B 109.5
H13A C13 H13B 109.5
O5 C13 H13C 109.5
H13A C13 H13C 109.5
H13B C13 H13C 109.5
O5 C14 C15 108.1(3)
O5 C14 H14A 110.1
C15 C14 H14A 110.1
O5 C14 H14B 110.1
C15 C14 H14B 110.1
H14A C14 H14B 108.4
O6 C15 C14 106.6(4)
O6 C15 H15A 110.4
C14 C15 H15A 110.4
O6 C15 H15B 110.4
C14 C15 H15B 110.4
H15A C15 H15B 108.6
O6 C16 H16A 109.5
O6 C16 H16B 109.5
H16A C16 H16B 109.5
O6 C16 H16C 109.5
H16A C16 H16C 109.5
H16B C16 H16C 109.5
O12 MG3 O9 160.83(15)
O12 MG3 O11 77.93(17)
O9 MG3 O11 88.03(15)
O12 MG3 O10 89.37(14)
O9 MG3 O10 77.46(12)
O11 MG3 O10 89.74(15)
O12 MG3 CL3 96.03(13)
O9 MG3 CL3 98.05(11)
O11 MG3 CL3 173.90(13)
O10 MG3 CL3 91.06(11)
O12 MG3 CL4 96.60(11)
O9 MG3 CL4 97.12(10)
O11 MG3 CL4 93.03(12)
O10 MG3 CL4 173.83(11)
CL3 MG3 CL4 86.76(6)
O12 MG3 MG4 106.55(11)
O9 MG3 MG4 92.62(10)
O11 MG3 MG4 137.03(12)
O10 MG3 MG4 132.28(11)
CL3 MG3 MG4 43.65(4)
CL4 MG3 MG4 44.24(4)
O15 MG4 O14 164.44(13)
O15 MG4 O16 78.11(12)
O14 MG4 O16 90.71(12)
O15 MG4 O13 92.98(12)
O14 MG4 O13 76.82(12)
O16 MG4 O13 93.75(12)
O15 MG4 CL3 97.55(9)
O14 MG4 CL3 93.46(10)
O16 MG4 CL3 91.39(9)
O13 MG4 CL3 169.04(10)
O15 MG4 CL4 94.48(10)
O14 MG4 CL4 97.19(10)
O16 MG4 CL4 171.88(10)
O13 MG4 CL4 89.93(10)
CL3 MG4 CL4 86.24(5)
O15 MG4 MG3 106.04(10)
O14 MG4 MG3 89.52(10)
O16 MG4 MG3 134.68(9)
O13 MG4 MG3 130.16(10)
CL3 MG4 MG3 43.40(4)
CL4 MG4 MG3 43.95(4)
MG3 CL3 MG4 92.94(6)
MG3 CL4 MG4 91.80(6)
C18 O9 C17 114.5(3)
C18 O9 MG3 114.8(3)
C17 O9 MG3 129.9(3)
C19 O10 C20 114.0(4)
C19 O10 MG3 114.9(3)
C20 O10 MG3 127.0(3)
C23a O11 C24 113.8(6)
C24 O11 C93 107.8(7)
C23a O11 MG3 118.3(5)
C24 O11 MG3 125.4(3)
C93b O11 MG3 103.5(7)
C92b O12 C21 109.9(8)
C21 O12 C22 114.5(6)
C92b O12 MG3 122.6(8)
C21 O12 MG3 126.7(3)
C22a O12 MG3 107.2(6)
C29 O13 C30 111.0(3)
C29 O13 MG4 123.7(3)
C30 O13 MG4 108.9(2)
C32 O14 C31 111.7(3)
C32 O14 MG4 126.3(3)
C31 O14 MG4 115.5(2)
C25 O15 C26 112.5(3)
C25 O15 MG4 131.2(3)
C26 O15 MG4 115.3(2)
C28 O16 C27 112.5(3)
C28 O16 MG4 125.3(3)
C27 O16 MG4 107.6(2)
O9 C17 H17A 109.5
O9 C17 H17B 109.5
H17A C17 H17B 109.5
O9 C17 H17C 109.5
H17A C17 H17C 109.5
H17B C17 H17C 109.5
C19 C18 O9 115.4(4)
C19 C18 H18A 108.4
O9 C18 H18A 108.4
C19 C18 H18B 108.4
O9 C18 H18B 108.4
H18A C18 H18B 107.5
O10 C19 C18 116.1(4)
O10 C19 H19A 108.3
C18 C19 H19A 108.3
O10 C19 H19B 108.3
C18 C19 H19B 108.3
H19A C19 H19B 107.4
O10 C20 H20A 109.5
O10 C20 H20B 109.5
H20A C20 H20B 109.5
O10 C20 H20C 109.5
H20A C20 H20C 109.5
H20B C20 H20C 109.5
O12 C21 H21A 109.5
O12 C21 H21B 109.5
H21A C21 H21B 109.5
O12 C21 H21C 109.5
H21A C21 H21C 109.5
H21B C21 H21C 109.5
C23a C22a O12 108.1(10)
C23a C22a H22A 110.1
O12 C22a H22A 110.1
C23a C22a H22B 110.1
O12 C22a H22B 110.1
H22Aa C22a H22B 108.4
O11 C23a C22 101.7(10)
O11 C23a H23A 111.4
C22a C23a H23A 111.4
O11 C23a H23B 111.4
C22a C23a H23B 111.4
H23Aa C23a H23B 109.3
O12 C92b C93 101.2(15)
O12 C92b H92A 111.5
C93b C92b H92A 111.5
O12 C92b H92B 111.5
C93b C92b H92B 111.5
H92Ab C92b H92B 109.4
C92b C93b O11 110.0(14)
C92b C93b H93A 109.7
O11 C93b H93A 109.7
C92b C93b H93B 109.7
O11 C93b H93B 109.7
H93Ab C93b H93B 108.2
O11 C24 H24A 109.5
O11 C24 H24B 109.5
H24A C24 H24B 109.5
O11 C24 H24C 109.5
H24A C24 H24C 109.5
H24B C24 H24C 109.5
O15 C25 H25A 109.5
O15 C25 H25B 109.5
H25A C25 H25B 109.5
O15 C25 H25C 109.5
H25A C25 H25C 109.5
H25B C25 H25C 109.5
O15 C26 C27 105.9(3)
O15 C26 H26A 110.6
C27 C26 H26A 110.6
O15 C26 H26B 110.6
C27 C26 H26B 110.6
H26A C26 H26B 108.7
O16 C27 C26 108.8(3)
O16 C27 H27A 109.9
C26 C27 H27A 109.9
O16 C27 H27B 109.9
C26 C27 H27B 109.9
H27A C27 H27B 108.3
O16 C28 H28A 109.5
O16 C28 H28B 109.5
H28A C28 H28B 109.5
O16 C28 H28C 109.5
H28A C28 H28C 109.5
H28B C28 H28C 109.5
O13 C29 H29A 109.5
O13 C29 H29B 109.5
H29A C29 H29B 109.5
O13 C29 H29C 109.5
H29A C29 H29C 109.5
H29B C29 H29C 109.5
O13 C30 C31 106.9(4)
O13 C30 H30A 110.3
C31 C30 H30A 110.3
O13 C30 H30B 110.3
C31 C30 H30B 110.3
H30A C30 H30B 108.6
O14 C31 C30 107.1(3)
O14 C31 H31A 110.3
C30 C31 H31A 110.3
O14 C31 H31B 110.3
C30 C31 H31B 110.3
H31A C31 H31B 108.5
O14 C32 H32A 109.5
O14 C32 H32B 109.5
H32A C32 H32B 109.5
O14 C32 H32C 109.5
H32A C32 H32C 109.5
H32B C32 H32C 109.5
O17 S1 O18 118.2(2)
O17 S1 N1 117.6(2)
O18 S1 N1 108.1(2)
O17 S1 C33 105.2(2)
O18 S1 C33 103.6(3)
N1 S1 C33 101.7(2)
O19 S2 O20 117.8(2)
O19 S2 N1 117.5(2)
O20 S2 N1 108.6(2)
O19 S2 C34 103.4(3)
O20 S2 C34 105.6(4)
N1 S2 C34 101.7(3)
S2 N1 S1 125.9(2)
F3 C33 F1 110.0(4)
F3 C33 F2 107.2(4)
F1 C33 F2 107.2(5)
F3 C33 S1 111.6(4)
F1 C33 S1 110.6(4)
F2 C33 S1 110.0(3)
F4 C34 F6 111.9(7)
F4 C34 F5 109.6(5)
F6 C34 F5 108.9(7)
F4 C34 S2 109.3(6)
F6 C34 S2 108.6(4)
F5 C34 S2 108.6(5)
O23 S4 O24 118.5(2)
O23 S4 N2 117.2(2)
O24 S4 N2 108.0(2)
O23 S4 C35 104.8(2)
O24 S4 C35 103.1(2)
N2 S4 C35 103.2(2)
O21 S3 O22 119.1(2)
O21 S3 N2 107.9(2)
O22 S3 N2 116.3(2)
O21 S3 C36 103.2(3)
O22 S3 C36 104.4(2)
N2 S3 C36 103.7(2)
F12 C35 F10 108.4(4)
F12 C35 F11 108.0(4)
F10 C35 F11 107.2(4)
F12 C35 S4 112.2(3)
F10 C35 S4 111.6(3)
F11 C35 S4 109.2(3)
F8 C36 F7 108.1(4)
F8 C36 F9 107.9(4)
F7 C36 F9 107.1(4)
F8 C36 S3 112.4(4)
F7 C36 S3 109.7(4)
F9 C36 S3 111.5(4)
S4 N2 S3 124.4(2)
O27 S6 O25 118.70(19)
O27 S6 N3 108.0(2)
O25 S6 N3 116.6(2)
O27 S6 C37 103.9(2)
O25 S6 C37 104.9(2)
N3 S6 C37 102.5(2)
O28 S5 O26 119.1(2)
O28 S5 N3 116.97(19)
O26 S5 N3 107.9(2)
O28 S5 C38 104.5(2)
O26 S5 C38 103.1(2)
N3 S5 C38 103.0(2)
S5 N3 S6 124.2(2)
F17 C37 F18 108.2(4)
F17 C37 F16 107.9(4)
F18 C37 F16 107.6(4)
F17 C37 S6 111.3(3)
F18 C37 S6 111.8(3)
F16 C37 S6 110.0(3)
F14 C38 F13 108.2(4)
F14 C38 F15 108.2(4)
F13 C38 F15 107.7(4)
F14 C38 S5 110.0(4)
F13 C38 S5 111.4(3)
F15 C38 S5 111.2(3)
O31 S7 O32 119.2(2)
O31 S7 N4 108.2(2)
O32 S7 N4 116.6(2)
O31 S7 C39 104.0(3)
O32 S7 C39 104.6(2)
N4 S7 C39 101.8(3)
O30 S8 O29 118.88(19)
O30 S8 N4 109.2(2)
O29 S8 N4 116.6(2)
O30 S8 C40 104.3(2)
O29 S8 C40 103.5(2)
N4 S8 C40 101.9(2)
F20 C39 F19 108.3(5)
F20 C39 F21 108.3(4)
F19 C39 F21 108.3(5)
F20 C39 S7 110.1(4)
F19 C39 S7 111.5(3)
F21 C39 S7 110.1(4)
F24 C40 F22 107.6(4)
F24 C40 F23 108.2(4)
F22 C40 F23 108.7(4)
F24 C40 S8 110.3(3)
F22 C40 S8 111.0(3)
F23 C40 S8 110.9(3)
S7 N4 S8 124.6(2)

loop_
_geom_bond_atom_site_label_1
_geom_bond_atom_site_label_2
_geom_bond_distance
MG1 O3 2.081(3)
MG1 O1 2.092(4)
MG1 O2 2.098(3)
MG1 O4 2.120(3)
MG1 CL1 2.4573(19)
MG1 CL2 2.4746(17)
MG1 MG2 3.539(2)
MG2 O5 2.087(3)
MG2 O8 2.089(3)
MG2 O7 2.111(3)
MG2 O6 2.112(3)
MG2 CL1 2.4342(17)
MG2 CL2 2.4852(18)
O1 C1 1.386(10)
O1 C91 1.412(10)
O1 C2 1.441(5)
O2 C3 1.443(6)
O2 C4 1.447(6)
O3 C6 1.437(5)
O3 C5 1.450(5)
O4 C7 1.433(5)
O4 C8 1.444(5)
O5 C14 1.434(5)
O5 C13 1.450(5)
O6 C16 1.443(5)
O6 C15 1.446(5)
O7 C10 1.434(5)
O7 C9 1.445(5)
O8 C11 1.444(5)
O8 C12 1.445(5)
C1a H1A 0.9800
C1a H1B 0.9800
C1a H1C 0.9800
C91b H91A 0.9800
C91b H91B 0.9800
C91b H91C 0.9800
C2 C3 1.486(8)
C2 H2A 0.9900
C2 H2B 0.9900
C3 H3A 0.9900
C3 H3B 0.9900
C4 H4A 0.9800
C4 H4B 0.9800
C4 H4C 0.9800
C5 H5A 0.9800
C5 H5B 0.9800
C5 H5C 0.9800
C6 C7 1.501(7)
C6 H6A 0.9900
C6 H6B 0.9900
C7 H7A 0.9900
C7 H7B 0.9900
C8 H8A 0.9800
C8 H8B 0.9800
C8 H8C 0.9800
C9 H9A 0.9800
C9 H9B 0.9800
C9 H9C 0.9800
C10 C11 1.502(6)
C10 H10A 0.9900
C10 H10B 0.9900
C11 H11A 0.9900
C11 H11B 0.9900
C12 H12A 0.9800
C12 H12B 0.9800
C12 H12C 0.9800
C13 H13A 0.9800
C13 H13B 0.9800
C13 H13C 0.9800
C14 C15 1.505(6)
C14 H14A 0.9900
C14 H14B 0.9900
C15 H15A 0.9900
C15 H15B 0.9900
C16 H16A 0.9800
C16 H16B 0.9800
C16 H16C 0.9800
MG3 O12 2.079(3)
MG3 O9 2.080(3)
MG3 O11 2.088(4)
MG3 O10 2.095(3)
MG3 CL3 2.4422(18)
MG3 CL4 2.4648(18)
MG3 MG4 3.549(2)
MG4 O15 2.088(3)
MG4 O14 2.091(3)
MG4 O16 2.114(3)
MG4 O13 2.118(3)
MG4 CL3 2.4534(17)
MG4 CL4 2.4775(18)
O9 C18 1.403(6)
O9 C17 1.437(5)
O10 C19 1.376(6)
O10 C20 1.428(6)
O11 C23 1.305(10)
O11 C24 1.427(7)
O11 C93 1.679(18)
O12 C92 1.294(19)
O12 C21 1.428(6)
O12 C22 1.594(16)
O13 C29 1.434(5)
O13 C30 1.450(5)
O14 C32 1.440(5)
O14 C31 1.452(5)
O15 C25 1.431(5)
O15 C26 1.450(5)
O16 C28 1.447(5)
O16 C27 1.451(5)
C17 H17A 0.9800
C17 H17B 0.9800
C17 H17C 0.9800
C18 C19 1.389(7)
C18 H18A 0.9900
C18 H18B 0.9900
C19 H19A 0.9900
C19 H19B 0.9900
C20 H20A 0.9800
C20 H20B 0.9800
C20 H20C 0.9800
C21 H21A 0.9800
C21 H21B 0.9800
C21 H21C 0.9800
C22a C23 1.523(16)
C22a H22A 0.9900
C22a H22B 0.9900
C23a H23A 0.9900
C23a H23B 0.9900
C92b C93 1.45(2)
C92b H92A 0.9900
C92b H92B 0.9900
C93b H93A 0.9900
C93b H93B 0.9900
C24 H24A 0.9800
C24 H24B 0.9800
C24 H24C 0.9800
C25 H25A 0.9800
C25 H25B 0.9800
C25 H25C 0.9800
C26 C27 1.496(6)
C26 H26A 0.9900
C26 H26B 0.9900
C27 H27A 0.9900
C27 H27B 0.9900
C28 H28A 0.9800
C28 H28B 0.9800
C28 H28C 0.9800
C29 H29A 0.9800
C29 H29B 0.9800
C29 H29C 0.9800
C30 C31 1.483(7)
C30 H30A 0.9900
C30 H30B 0.9900
C31 H31A 0.9900
C31 H31B 0.9900
C32 H32A 0.9800
C32 H32B 0.9800
C32 H32C 0.9800
S1 O17 1.414(3)
S1 O18 1.427(3)
S1 N1 1.573(4)
S1 C33 1.825(5)
S2 O19 1.413(3)
S2 O20 1.420(4)
S2 N1 1.572(4)
S2 C34 1.855(7)
C33 F3 1.322(6)
C33 F1 1.321(6)
C33 F2 1.337(6)
C34 F4 1.309(8)
C34 F6 1.327(8)
C34 F5 1.329(7)
S4 O23 1.416(3)
S4 O24 1.436(3)
S4 N2 1.578(4)
S4 C35 1.841(5)
S3 O21 1.420(4)
S3 O22 1.425(4)
S3 N2 1.586(4)
S3 C36 1.832(5)
C35 F12 1.318(5)
C35 F10 1.322(5)
C35 F11 1.334(6)
C36 F8 1.315(6)
C36 F7 1.326(5)
C36 F9 1.339(6)
S6 O27 1.429(3)
S6 O25 1.431(3)
S6 N3 1.587(4)
S6 C37 1.837(5)
S5 O28 1.429(3)
S5 O26 1.431(3)
S5 N3 1.578(4)
S5 C38 1.831(5)
C37 F17 1.320(5)
C37 F18 1.321(6)
C37 F16 1.334(5)
C38 F14 1.325(6)
C38 F13 1.334(6)
C38 F15 1.336(6)
S7 O31 1.427(4)
S7 O32 1.427(3)
S7 N4 1.571(4)
S7 C39 1.842(6)
S8 O30 1.422(3)
S8 O29 1.434(3)
S8 N4 1.579(4)
S8 C40 1.829(5)
C39 F20 1.325(6)
C39 F19 1.333(7)
C39 F21 1.335(6)
C40 F24 1.331(5)
C40 F22 1.332(6)
C40 F23 1.336(5)
